data_7107234
loop_
_publ_author_name
'Bizhen Yuan'
'Deyun Ma'
'Xi Wang'
'Zhong Li'
'Yingwei Li'
'Huimin Liu'
'Dehua He'

_publ_section_title
;
 A microporous, moisture-stable, and amine-functionalized metal-organic
 framework for highly selective separation of CO2 from CH4
;
_journal_name_full Chem.Commun.
_journal_page_first 1135
_journal_paper_doi 10.1039/c2cc16923a
_journal_volume 48
_journal_year 2012
_chemical_formula_moiety 'C16 H10 In N2 O8'
_chemical_formula_sum 'C16 H10 In N2 O8'
_chemical_formula_weight 473.08
_space_group_IT_number 70
_symmetry_cell_setting orthorhombic
_symmetry_space_group_name_Hall '-F 2uv 2vw'
_symmetry_space_group_name_H-M 'F d d d :2'
_atom_sites_solution_hydrogens geom
_atom_sites_solution_primary direct
_atom_sites_solution_secondary difmap
_audit_creation_method SHELXL-97
_cell_angle_alpha 90.00
_cell_angle_beta 90.00
_cell_angle_gamma 90.00
_cell_formula_units_Z 16
_cell_length_a 15.300(2)
_cell_length_b 26.902(4)
_cell_length_c 31.342(5)
_cell_measurement_reflns_used 5837
_cell_measurement_temperature 110(2)
_cell_measurement_theta_max 27.90
_cell_measurement_theta_min 2.82
_cell_volume 12900(3)
_computing_cell_refinement 'SAINT (Bruker, 2004)'
_computing_data_collection 'APEX2 (Bruker, 2004)'
_computing_data_reduction 'SAINT (Bruker, 2004)'
_computing_molecular_graphics 'XP in SHELXTL (Sheldrick, 2008)'
_computing_publication_material 'SHELXL97 (Sheldrick, 2008)'
_computing_structure_refinement 'SHELXL97 (Sheldrick, 2008)'
_computing_structure_solution 'SHELXS97 (Sheldrick, 2008)'
_diffrn_ambient_temperature 110(2)
_diffrn_measured_fraction_theta_full 0.992
_diffrn_measured_fraction_theta_max 0.992
_diffrn_measurement_device_type 'Bruker APEX-II area-detector diffractometer'
_diffrn_measurement_method '\f and \w scan'
_diffrn_radiation_monochromator graphite
_diffrn_radiation_source 'fine-focus sealed tube'
_diffrn_radiation_type MoK\a
_diffrn_radiation_wavelength 0.71073
_diffrn_reflns_av_R_equivalents 0.0333
_diffrn_reflns_av_sigmaI/netI 0.0246
_diffrn_reflns_limit_h_max 18
_diffrn_reflns_limit_h_min -17
_diffrn_reflns_limit_k_max 32
_diffrn_reflns_limit_k_min -29
_diffrn_reflns_limit_l_max 37
_diffrn_reflns_limit_l_min -19
_diffrn_reflns_number 13601
_diffrn_reflns_theta_full 25.20
_diffrn_reflns_theta_max 25.20
_diffrn_reflns_theta_min 2.48
_diffrn_standards_number 0
_exptl_absorpt_coefficient_mu 0.759
_exptl_absorpt_correction_T_max 0.859
_exptl_absorpt_correction_T_min 0.807
_exptl_absorpt_correction_type multi-scan
_exptl_absorpt_process_details 'SADABS (Sheldrick, 1996)'
_exptl_crystal_colour yellow
_exptl_crystal_density_diffrn 0.974
_exptl_crystal_density_method 'not measured'
_exptl_crystal_description block
_exptl_crystal_F_000 3728
_exptl_crystal_size_max 0.30
_exptl_crystal_size_mid 0.28
_exptl_crystal_size_min 0.22
_platon_squeeze_details
;
;
_refine_diff_density_max 0.527
_refine_diff_density_min -0.639
_refine_diff_density_rms 0.069
_refine_ls_extinction_method none
_refine_ls_goodness_of_fit_ref 1.073
_refine_ls_hydrogen_treatment constr
_refine_ls_matrix_type full
_refine_ls_number_parameters 124
_refine_ls_number_reflns 2896
_refine_ls_number_restraints 0
_refine_ls_restrained_S_all 1.073
_refine_ls_R_factor_all 0.0342
_refine_ls_R_factor_gt 0.0278
_refine_ls_shift/su_max 0.002
_refine_ls_shift/su_mean 0.000
_refine_ls_structure_factor_coef Fsqd
_refine_ls_weighting_details 'calc w=1/[\s^2^(Fo^2^)+(0.0494P)^2^+0.4496P] where P=(Fo^2^+2Fc^2^)/3'
_refine_ls_weighting_scheme calc
_refine_ls_wR_factor_gt 0.0758
_refine_ls_wR_factor_ref 0.0778
_reflns_number_gt 2309
_reflns_number_total 2896
_reflns_threshold_expression >2sigma(I)
_cod_data_source_file c2cc16923a.txt
_cod_data_source_block x
_cod_depositor_comments
;
The following automatic conversions were performed:

data name '_iucr_refine_instruction_details' was replaced with
'_iucr_refine_instructions_details' as specified in the replacement
file 'data/replacement-values/replacement_tags.lst'.

Automatic conversion script
Id: cif_correct_tags 9268 2022-04-12 08:56:07Z antanas 
;
_cod_original_sg_symbol_Hall '-F 2uv 2vw '
_cod_original_sg_symbol_H-M 'F d d d '
_cod_database_code 7107234

loop_
_symmetry_equiv_pos_as_xyz
'x, y, z'
'-x+3/4, -y+3/4, z'
'-x+3/4, y, -z+3/4'
'x, -y+3/4, -z+3/4'
'x, y+1/2, z+1/2'
'-x+3/4, -y+5/4, z+1/2'
'-x+3/4, y+1/2, -z+5/4'
'x, -y+5/4, -z+5/4'
'x+1/2, y, z+1/2'
'-x+5/4, -y+3/4, z+1/2'
'-x+5/4, y, -z+5/4'
'x+1/2, -y+3/4, -z+5/4'
'x+1/2, y+1/2, z'
'-x+5/4, -y+5/4, z'
'-x+5/4, y+1/2, -z+3/4'
'x+1/2, -y+5/4, -z+3/4'
'-x, -y, -z'
'x-3/4, y-3/4, -z'
'x-3/4, -y, z-3/4'
'-x, y-3/4, z-3/4'
'-x, -y+1/2, -z+1/2'
'x-3/4, y-1/4, -z+1/2'
'x-3/4, -y+1/2, z-1/4'
'-x, y-1/4, z-1/4'
'-x+1/2, -y, -z+1/2'
'x-1/4, y-3/4, -z+1/2'
'x-1/4, -y, z-1/4'
'-x+1/2, y-3/4, z-1/4'
'-x+1/2, -y+1/2, -z'
'x-1/4, y-1/4, -z'
'x-1/4, -y+1/2, z-3/4'
'-x+1/2, y-1/4, z-3/4'

loop_
_atom_site_label
_atom_site_type_symbol
_atom_site_fract_x
_atom_site_fract_y
_atom_site_fract_z
_atom_site_U_iso_or_equiv
_atom_site_adp_type
_atom_site_occupancy
_atom_site_symmetry_multiplicity
_atom_site_calc_flag
_atom_site_refinement_flags
In1 In 0.3750 0.3750 0.565219(6) 0.01993(10) Uani 1 2 d S
O2 O 0.26215(10) 0.41156(6) 0.52929(5) 0.0336(4) Uani 1 1 d .
C7 C 0.31500(17) 0.43852(10) 0.50869(8) 0.0325(6) Uani 1 1 d .
C1 C 0.28300(17) 0.47183(10) 0.47465(8) 0.0379(7) Uani 1 1 d .
C2 C 0.33801(19) 0.50530(14) 0.45387(10) 0.0572(10) Uani 1 1 d .
C6 C 0.19578(18) 0.46959(12) 0.46285(9) 0.0485(8) Uani 1 1 d .
H6 H 0.1580 0.4471 0.4772 0.058 Uiso 1 1 calc R
N1 N 0.4246(2) 0.51263(16) 0.46499(13) 0.141(2) Uani 1 1 d .
H1A H 0.4586 0.5348 0.4477 0.170 Uiso 1 1 d R
H1B H 0.4526 0.4847 0.4783 0.170 Uiso 1 1 d R
O1 O 0.39632(11) 0.43589(7) 0.51741(6) 0.0371(4) Uani 1 1 d .
C5 C 0.1621(2) 0.49922(14) 0.43066(10) 0.0515(9) Uani 1 1 d .
H5 H 0.1021 0.4973 0.4231 0.062 Uiso 1 1 calc R
C3 C 0.30388(18) 0.53542(12) 0.42092(10) 0.0500(8) Uani 1 1 d .
H3 H 0.3409 0.5583 0.4066 0.060 Uiso 1 1 calc R
C4 C 0.21804(16) 0.53182(10) 0.40960(8) 0.0322(6) Uani 1 1 d .
C8 C 0.18539(16) 0.56390(9) 0.37403(7) 0.0265(5) Uani 1 1 d .
O4 O 0.10388(11) 0.56771(7) 0.36719(5) 0.0308(4) Uani 1 1 d .
O3 O 0.23842(10) 0.58750(6) 0.35101(5) 0.0284(4) Uani 1 1 d .

loop_
_atom_site_aniso_label
_atom_site_aniso_U_11
_atom_site_aniso_U_22
_atom_site_aniso_U_33
_atom_site_aniso_U_23
_atom_site_aniso_U_13
_atom_site_aniso_U_12
In1 0.02296(15) 0.02223(15) 0.01460(14) 0.000 0.000 -0.00095(10)
O2 0.0267(9) 0.0419(10) 0.0321(9) 0.0134(8) -0.0053(7) 0.0014(8)
C7 0.0331(14) 0.0374(15) 0.0271(13) 0.0091(11) 0.0055(11) -0.0043(12)
C1 0.0302(14) 0.0493(17) 0.0342(15) 0.0196(13) -0.0030(11) 0.0011(13)
C2 0.0290(15) 0.083(2) 0.060(2) 0.0465(19) -0.0109(14) -0.0119(16)
C6 0.0302(15) 0.062(2) 0.0531(19) 0.0340(15) -0.0013(13) -0.0061(14)
N1 0.062(2) 0.196(5) 0.167(4) 0.138(4) -0.053(3) -0.057(3)
O1 0.0283(10) 0.0500(12) 0.0331(10) 0.0186(9) -0.0014(7) -0.0022(9)
C5 0.0291(15) 0.074(2) 0.0517(19) 0.0326(17) -0.0072(13) -0.0006(16)
C3 0.0297(15) 0.070(2) 0.0504(18) 0.0381(16) -0.0036(13) -0.0098(14)
C4 0.0253(13) 0.0402(15) 0.0311(14) 0.0124(12) 0.0017(11) 0.0028(12)
C8 0.0265(13) 0.0279(13) 0.0252(12) 0.0046(11) 0.0085(11) 0.0051(10)
O4 0.0242(9) 0.0374(10) 0.0307(10) 0.0098(8) 0.0029(7) 0.0052(8)
O3 0.0270(9) 0.0340(9) 0.0242(9) 0.0073(7) -0.0040(7) 0.0040(8)

loop_
_atom_type_symbol
_atom_type_description
_atom_type_scat_dispersion_real
_atom_type_scat_dispersion_imag
_atom_type_scat_source
C C 0.0033 0.0016 'International Tables Vol C Tables 4.2.6.8 and 6.1.1.4'
H H 0.0000 0.0000 'International Tables Vol C Tables 4.2.6.8 and 6.1.1.4'
N N 0.0061 0.0033 'International Tables Vol C Tables 4.2.6.8 and 6.1.1.4'
O O 0.0106 0.0060 'International Tables Vol C Tables 4.2.6.8 and 6.1.1.4'
In In -0.7276 1.3100 'International Tables Vol C Tables 4.2.6.8 and 6.1.1.4'

loop_
_geom_angle_atom_site_label_1
_geom_angle_atom_site_label_2
_geom_angle_atom_site_label_3
_geom_angle
_geom_angle_site_symmetry_1
_geom_angle_site_symmetry_3
O1 In1 O1 96.21(10) 2 .
O1 In1 O4 162.94(6) 2 19_666
O1 In1 O4 90.25(8) . 19_666
O1 In1 O4 90.25(8) 2 32_556
O1 In1 O4 162.94(6) . 32_556
O4 In1 O4 88.06(9) 19_666 32_556
O1 In1 O2 57.74(6) 2 2
O1 In1 O2 82.83(7) . 2
O4 In1 O2 139.04(6) 19_666 2
O4 In1 O2 87.35(6) 32_556 2
O1 In1 O2 82.83(7) 2 .
O1 In1 O2 57.74(6) . .
O4 In1 O2 87.35(6) 19_666 .
O4 In1 O2 139.05(6) 32_556 .
O2 In1 O2 120.92(9) 2 .
O1 In1 O3 139.09(6) 2 19_666
O1 In1 O3 84.02(6) . 19_666
O4 In1 O3 57.21(6) 19_666 19_666
O4 In1 O3 80.79(6) 32_556 19_666
O2 In1 O3 81.89(6) 2 19_666
O2 In1 O3 128.47(6) . 19_666
O1 In1 O3 84.02(6) 2 32_556
O1 In1 O3 139.09(6) . 32_556
O4 In1 O3 80.79(6) 19_666 32_556
O4 In1 O3 57.21(6) 32_556 32_556
O2 In1 O3 128.47(6) 2 32_556
O2 In1 O3 81.89(6) . 32_556
O3 In1 O3 121.60(8) 19_666 32_556
O1 In1 C7 29.03(7) 2 2
O1 In1 C7 88.49(8) . 2
O4 In1 C7 167.74(7) 19_666 2
O4 In1 C7 89.58(7) 32_556 2
O2 In1 C7 28.75(7) 2 2
O2 In1 C7 102.22(7) . 2
O3 In1 C7 110.53(7) 19_666 2
O3 In1 C7 107.90(7) 32_556 2
O1 In1 C8 166.61(7) 2 19_666
O1 In1 C8 87.75(7) . 19_666
O4 In1 C8 28.76(7) 19_666 19_666
O4 In1 C8 82.62(7) 32_556 19_666
O2 In1 C8 110.38(6) 2 19_666
O2 In1 C8 109.95(7) . 19_666
O3 In1 C8 28.48(6) 19_666 19_666
O3 In1 C8 101.35(6) 32_556 19_666
C7 In1 C8 138.98(8) 2 19_666
O1 In1 C8 87.75(7) 2 32_556
O1 In1 C8 166.61(7) . 32_556
O4 In1 C8 82.62(7) 19_666 32_556
O4 In1 C8 28.76(7) 32_556 32_556
O2 In1 C8 109.95(7) 2 32_556
O2 In1 C8 110.38(6) . 32_556
O3 In1 C8 101.35(6) 19_666 32_556
O3 In1 C8 28.48(6) 32_556 32_556
C7 In1 C8 100.86(8) 2 32_556
C8 In1 C8 91.30(10) 19_666 32_556
C7 O2 In1 90.88(14) . .
O2 C7 O1 118.9(2) . .
O2 C7 C1 120.4(2) . .
O1 C7 C1 120.8(2) . .
C6 C1 C2 119.0(2) . .
C6 C1 C7 119.0(2) . .
C2 C1 C7 122.0(2) . .
N1 C2 C1 123.5(3) . .
N1 C2 C3 117.1(3) . .
C1 C2 C3 119.3(3) . .
C5 C6 C1 121.8(3) . .
C5 C6 H6 119.1 . .
C1 C6 H6 119.1 . .
C2 N1 H1A 117.8 . .
C2 N1 H1B 115.2 . .
H1A N1 H1B 119.3 . .
C7 O1 In1 92.40(14) . .
C6 C5 C4 118.7(3) . .
C6 C5 H5 120.7 . .
C4 C5 H5 120.7 . .
C4 C3 C2 120.4(3) . .
C4 C3 H3 119.8 . .
C2 C3 H3 119.8 . .
C3 C4 C5 120.9(2) . .
C3 C4 C8 118.3(2) . .
C5 C4 C8 120.8(2) . .
O3 C8 O4 119.7(2) . .
O3 C8 C4 120.2(2) . .
O4 C8 C4 120.0(2) . .
O3 C8 In1 60.69(11) . 27_565
O4 C8 In1 59.17(12) . 27_565
C4 C8 In1 176.12(18) . 27_565
C8 O4 In1 92.07(14) . 27_565
C8 O3 In1 90.83(14) . 27_565

loop_
_geom_bond_atom_site_label_1
_geom_bond_atom_site_label_2
_geom_bond_distance
_geom_bond_site_symmetry_2
In1 O1 2.2438(17) 2
In1 O1 2.2438(17) .
In1 O4 2.2656(17) 19_666
In1 O4 2.2656(17) 32_556
In1 O2 2.2840(15) 2
In1 O2 2.2840(15) .
In1 O3 2.2995(15) 19_666
In1 O3 2.2995(15) 32_556
In1 C7 2.627(2) 2
In1 C8 2.637(2) 19_666
In1 C8 2.637(2) 32_556
O2 C7 1.264(3) .
C7 O1 1.276(3) .
C7 C1 1.477(3) .
C1 C6 1.386(4) .
C1 C2 1.394(4) .
C2 N1 1.383(4) .
C2 C3 1.413(4) .
C6 C5 1.385(4) .
C6 H6 0.9500 .
N1 H1A 0.9602 .
N1 H1B 0.9601 .
C5 C4 1.391(4) .
C5 H5 0.9500 .
C3 C4 1.364(4) .
C3 H3 0.9500 .
C4 C8 1.496(3) .
C8 O3 1.258(3) .
C8 O4 1.270(3) .
C8 In1 2.637(2) 27_565
O4 In1 2.2656(17) 27_565
O3 In1 2.2995(15) 27_565

loop_
_platon_squeeze_void_nr
_platon_squeeze_void_average_x
_platon_squeeze_void_average_y
_platon_squeeze_void_average_z
_platon_squeeze_void_volume
_platon_squeeze_void_count_electrons
1 -0.004 -0.018 -0.005 3116.1 689.4
2 0.625 0.125 0.125 169.4 22.7
3 0.125 0.125 0.625 169.4 22.7
4 0.375 0.375 0.375 169.4 23.1
5 0.875 0.375 0.875 169.4 23.1
6 0.125 0.625 0.125 169.4 22.7
7 0.625 0.625 0.625 169.4 22.7
8 0.875 0.875 0.375 169.4 23.1
9 0.375 0.875 0.875 169.4 23.1
